data_4114160
loop_
_publ_author_name
'Mark S. Taylor'
'Eric N. Jacobsen'

_publ_section_title
;
 Enantioselective Michael Additions to \a,\b-Unsaturated Imides Catalyzed
 by a Salen-Al Complex
;
_journal_name_full 'Journal of the American Chemical Society'
_journal_page_first 11204
_journal_page_last 11205
_journal_paper_doi 10.1021/ja037177o
_journal_volume 125
_journal_year 2003
_chemical_formula_sum 'C21 H20 N2 O3'
_chemical_formula_weight 348.39
_chemical_name_systematic
; 
 ? 
;
_space_group_IT_number 14
_symmetry_cell_setting monoclinic
_symmetry_space_group_name_Hall '-P 2yn'
_symmetry_space_group_name_H-M 'P 1 21/n 1'
_atom_sites_solution_hydrogens geom
_atom_sites_solution_primary direct
_atom_sites_solution_secondary difmap
_audit_creation_method SHELXL-97
_cell_angle_alpha 90.00
_cell_angle_beta 102.626(2)
_cell_angle_gamma 90.00
_cell_formula_units_Z 4
_cell_length_a 11.3859(13)
_cell_length_b 9.2569(13)
_cell_length_c 17.701(3)
_cell_measurement_temperature 213(2)
_cell_volume 1820.5(5)
_computing_cell_refinement 'SMART (BRUKER, V5.054, 1998)'
_computing_data_collection 'ASTRO (BRUKER, V5.007, 1997)'
_computing_data_reduction 'SAINT (BRUKER, V6.01, 1999)'
_computing_molecular_graphics 'SHELXTL (BRUKER, 1998, V5.1)'
_computing_publication_material 'XCIF (Sheldrick and BRUKER, 1997, V5.1)'
_computing_structure_refinement 'SHELXL-97 (Sheldrick, 1997)'
_computing_structure_solution 'SHELXS-97 (Sheldrick, 1990)'
_diffrn_ambient_temperature 213(2)
_diffrn_detector_area_resol_mean 836.6
_diffrn_measured_fraction_theta_full 0.979
_diffrn_measured_fraction_theta_max 0.979
_diffrn_measurement_device_type 'Bruker CCD'
_diffrn_measurement_method '\w, 0.3 deg'
_diffrn_radiation_monochromator graphite
_diffrn_radiation_source 'normal-focus sealed tube'
_diffrn_radiation_type MoK\a
_diffrn_radiation_wavelength 0.71073
_diffrn_reflns_av_R_equivalents 0.0429
_diffrn_reflns_av_sigmaI/netI 0.0281
_diffrn_reflns_limit_h_max 14
_diffrn_reflns_limit_h_min -13
_diffrn_reflns_limit_k_max 12
_diffrn_reflns_limit_k_min -12
_diffrn_reflns_limit_l_max 15
_diffrn_reflns_limit_l_min -23
_diffrn_reflns_number 11244
_diffrn_reflns_theta_full 27.87
_diffrn_reflns_theta_max 27.87
_diffrn_reflns_theta_min 1.95
_diffrn_standards_decay_% <1
_diffrn_standards_interval_count 0
_diffrn_standards_number 0
_exptl_absorpt_coefficient_mu 0.086
_exptl_absorpt_correction_type none
_exptl_crystal_colour colorless
_exptl_crystal_density_diffrn 1.271
_exptl_crystal_description block
_exptl_crystal_F_000 736
_exptl_crystal_size_max 0.24
_exptl_crystal_size_mid 0.24
_exptl_crystal_size_min 0.20
_refine_diff_density_max 0.278
_refine_diff_density_min -0.222
_refine_diff_density_rms 0.036
_refine_ls_extinction_method none
_refine_ls_goodness_of_fit_ref 1.236
_refine_ls_hydrogen_treatment constr
_refine_ls_matrix_type full
_refine_ls_number_parameters 236
_refine_ls_number_reflns 4254
_refine_ls_number_restraints 0
_refine_ls_restrained_S_all 1.236
_refine_ls_R_factor_all 0.0717
_refine_ls_R_factor_gt 0.0635
_refine_ls_shift/su_max 0.002
_refine_ls_shift/su_mean 0.000
_refine_ls_structure_factor_coef Fsqd
_refine_ls_weighting_details 'calc w=1/[\s^2^(Fo^2^)+(0.0376P)^2^+0.7412P] where P=(Fo^2^+2Fc^2^)/3'
_refine_ls_weighting_scheme calc
_refine_ls_wR_factor_gt 0.1329
_refine_ls_wR_factor_ref 0.1368
_reflns_number_gt 3786
_reflns_number_total 4254
_reflns_threshold_expression >2sigma(I)
_cod_data_source_file ja037177osi20030716_062431.cif
_cod_data_source_block 6d
_cod_original_cell_volume 1820.5(4)
_cod_database_code 4114160

loop_
_symmetry_equiv_pos_as_xyz
'x, y, z'
'-x+1/2, y+1/2, -z+1/2'
'-x, -y, -z'
'x-1/2, -y-1/2, z-1/2'

loop_
_atom_site_label
_atom_site_type_symbol
_atom_site_fract_x
_atom_site_fract_y
_atom_site_fract_z
_atom_site_U_iso_or_equiv
_atom_site_adp_type
_atom_site_occupancy
_atom_site_symmetry_multiplicity
_atom_site_calc_flag
_atom_site_refinement_flags
O1 O 0.35520(11) 0.06537(14) 0.14150(7) 0.0410(3) Uani 1 1 d .
O2 O 0.36964(13) 0.16930(17) 0.25781(8) 0.0526(4) Uani 1 1 d .
O3 O 0.56831(12) 0.21886(18) -0.00045(7) 0.0524(4) Uani 1 1 d .
N1 N 0.53051(13) 0.26975(17) 0.11809(8) 0.0368(3) Uani 1 1 d .
N2 N 0.61704(18) 0.37423(18) 0.30696(9) 0.0531(4) Uani 1 1 d .
C1 C 0.53241(15) 0.19891(18) 0.19171(9) 0.0334(4) Uani 1 1 d .
C2 C 0.62475(15) 0.07205(19) 0.19119(9) 0.0353(4) Uani 1 1 d .
H2 H 0.7062 0.1133 0.2095 0.042 Uiso 1 1 calc R
C3 C 0.61009(17) 0.0415(2) 0.10445(10) 0.0422(4) Uani 1 1 d .
H3A H 0.6866 0.0108 0.0928 0.051 Uiso 1 1 calc R
H3B H 0.5497 -0.0338 0.0873 0.051 Uiso 1 1 calc R
C4 C 0.56986(15) 0.1829(2) 0.06611(10) 0.0404(4) Uani 1 1 d .
C5 C 0.47371(17) 0.4098(2) 0.09742(10) 0.0424(4) Uani 1 1 d .
H5A H 0.5053 0.4519 0.0551 0.051 Uiso 1 1 calc R
H5B H 0.4946 0.4749 0.1420 0.051 Uiso 1 1 calc R
C6 C 0.33847(17) 0.39870(19) 0.07277(9) 0.0389(4) Uani 1 1 d .
C7 C 0.26436(19) 0.4564(2) 0.11750(11) 0.0503(5) Uani 1 1 d .
H7 H 0.2981 0.5096 0.1622 0.060 Uiso 1 1 calc R
C8 C 0.1412(2) 0.4364(3) 0.09698(13) 0.0595(6) Uani 1 1 d .
H8 H 0.0917 0.4752 0.1280 0.071 Uiso 1 1 calc R
C9 C 0.09101(19) 0.3601(2) 0.03142(12) 0.0522(5) Uani 1 1 d .
H9 H 0.0073 0.3457 0.0178 0.063 Uiso 1 1 calc R
C10 C 0.16343(19) 0.3044(2) -0.01443(11) 0.0506(5) Uani 1 1 d .
H10 H 0.1289 0.2534 -0.0597 0.061 Uiso 1 1 calc R
C11 C 0.28620(18) 0.3234(2) 0.00588(10) 0.0464(5) Uani 1 1 d .
H11 H 0.3351 0.2851 -0.0257 0.056 Uiso 1 1 calc R
C12 C 0.40836(15) 0.14444(19) 0.20149(9) 0.0360(4) Uani 1 1 d .
C13 C 0.23928(18) 0.0026(3) 0.14726(13) 0.0562(5) Uani 1 1 d .
H13A H 0.1825 0.0794 0.1527 0.067 Uiso 1 1 calc R
H13B H 0.2498 -0.0605 0.1927 0.067 Uiso 1 1 calc R
C14 C 0.1922(2) -0.0817(3) 0.07600(16) 0.0780(8) Uani 1 1 d .
H14A H 0.1794 -0.0178 0.0315 0.117 Uiso 1 1 calc R
H14B H 0.1166 -0.1265 0.0794 0.117 Uiso 1 1 calc R
H14C H 0.2499 -0.1558 0.0704 0.117 Uiso 1 1 calc R
C15 C 0.57860(17) 0.29848(19) 0.25703(10) 0.0379(4) Uani 1 1 d .
C16 C 0.61321(15) -0.05071(19) 0.24510(10) 0.0357(4) Uani 1 1 d .
C17 C 0.54328(17) -0.1728(2) 0.22181(11) 0.0436(4) Uani 1 1 d .
H17 H 0.5016 -0.1822 0.1700 0.052 Uiso 1 1 calc R
C18 C 0.53485(19) -0.2804(2) 0.27471(12) 0.0506(5) Uani 1 1 d .
H18 H 0.4871 -0.3623 0.2585 0.061 Uiso 1 1 calc R
C19 C 0.5959(2) -0.2687(2) 0.35109(12) 0.0501(5) Uani 1 1 d .
H19 H 0.5901 -0.3424 0.3866 0.060 Uiso 1 1 calc R
C20 C 0.66541(17) -0.1482(2) 0.37491(11) 0.0454(4) Uani 1 1 d .
H20 H 0.7067 -0.1394 0.4268 0.055 Uiso 1 1 calc R
C21 C 0.67436(16) -0.0402(2) 0.32231(10) 0.0393(4) Uani 1 1 d .
H21 H 0.7223 0.0414 0.3389 0.047 Uiso 1 1 calc R

loop_
_atom_site_aniso_label
_atom_site_aniso_U_11
_atom_site_aniso_U_22
_atom_site_aniso_U_33
_atom_site_aniso_U_23
_atom_site_aniso_U_13
_atom_site_aniso_U_12
O1 0.0362(6) 0.0474(7) 0.0400(7) -0.0017(6) 0.0094(5) -0.0060(5)
O2 0.0582(8) 0.0662(9) 0.0398(7) -0.0010(7) 0.0243(6) -0.0044(7)
O3 0.0530(8) 0.0788(10) 0.0269(6) 0.0013(6) 0.0121(6) -0.0074(7)
N1 0.0395(8) 0.0456(8) 0.0254(7) 0.0055(6) 0.0073(6) -0.0031(6)
N2 0.0785(12) 0.0401(9) 0.0372(8) -0.0013(7) 0.0051(8) -0.0070(8)
C1 0.0391(9) 0.0352(8) 0.0257(7) 0.0024(6) 0.0067(6) -0.0010(7)
C2 0.0327(8) 0.0407(9) 0.0316(8) -0.0017(7) 0.0048(6) -0.0005(7)
C3 0.0396(9) 0.0544(11) 0.0337(9) -0.0064(8) 0.0103(7) 0.0001(8)
C4 0.0315(8) 0.0589(11) 0.0306(8) -0.0029(8) 0.0062(7) -0.0079(8)
C5 0.0520(11) 0.0426(10) 0.0315(9) 0.0095(7) 0.0066(8) -0.0062(8)
C6 0.0498(10) 0.0359(9) 0.0292(8) 0.0081(7) 0.0048(7) 0.0010(8)
C7 0.0597(12) 0.0536(12) 0.0360(9) -0.0093(9) 0.0069(9) -0.0010(10)
C8 0.0588(13) 0.0715(15) 0.0502(12) -0.0136(11) 0.0166(10) 0.0070(11)
C9 0.0468(11) 0.0618(13) 0.0453(11) 0.0008(10) 0.0044(9) 0.0024(10)
C10 0.0571(12) 0.0568(12) 0.0328(9) -0.0035(9) -0.0010(8) 0.0023(10)
C11 0.0529(11) 0.0544(12) 0.0307(9) -0.0014(8) 0.0064(8) 0.0071(9)
C12 0.0404(9) 0.0356(9) 0.0323(8) 0.0065(7) 0.0087(7) 0.0031(7)
C13 0.0408(10) 0.0659(14) 0.0653(13) -0.0050(11) 0.0189(10) -0.0136(10)
C14 0.0561(14) 0.090(2) 0.0889(18) -0.0251(16) 0.0175(13) -0.0309(14)
C15 0.0496(10) 0.0341(9) 0.0294(8) 0.0059(7) 0.0072(7) -0.0014(8)
C16 0.0328(8) 0.0384(9) 0.0353(8) -0.0022(7) 0.0063(7) 0.0060(7)
C17 0.0469(10) 0.0392(10) 0.0422(10) -0.0037(8) 0.0039(8) 0.0041(8)
C18 0.0574(12) 0.0346(10) 0.0592(12) -0.0029(9) 0.0118(10) -0.0002(9)
C19 0.0610(12) 0.0390(10) 0.0532(12) 0.0094(9) 0.0190(10) 0.0133(9)
C20 0.0478(10) 0.0512(11) 0.0361(9) 0.0035(8) 0.0066(8) 0.0146(9)
C21 0.0370(9) 0.0427(10) 0.0371(9) -0.0016(7) 0.0058(7) 0.0055(7)

loop_
_atom_type_symbol
_atom_type_description
_atom_type_scat_dispersion_real
_atom_type_scat_dispersion_imag
_atom_type_scat_source
C C 0.0033 0.0016 'International Tables Vol C Tables 4.2.6.8 and 6.1.1.4'
H H 0.0000 0.0000 'International Tables Vol C Tables 4.2.6.8 and 6.1.1.4'
N N 0.0061 0.0033 'International Tables Vol C Tables 4.2.6.8 and 6.1.1.4'
O O 0.0106 0.0060 'International Tables Vol C Tables 4.2.6.8 and 6.1.1.4'

loop_
_geom_angle_atom_site_label_1
_geom_angle_atom_site_label_2
_geom_angle_atom_site_label_3
_geom_angle
C12 O1 C13 115.13(14)
C4 N1 C1 113.22(15)
C4 N1 C5 123.06(14)
C1 N1 C5 122.96(14)
N1 C1 C15 110.59(14)
N1 C1 C12 114.37(13)
C15 C1 C12 107.02(14)
N1 C1 C2 102.11(13)
C15 C1 C2 110.13(14)
C12 C1 C2 112.62(14)
C16 C2 C3 119.28(15)
C16 C2 C1 114.01(13)
C3 C2 C1 102.47(13)
C16 C2 H2 106.8
C3 C2 H2 106.8
C1 C2 H2 106.8
C4 C3 C2 104.37(15)
C4 C3 H3A 110.9
C2 C3 H3A 110.9
C4 C3 H3B 110.9
C2 C3 H3B 110.9
H3A C3 H3B 108.9
O3 C4 N1 123.41(19)
O3 C4 C3 127.86(18)
N1 C4 C3 108.71(14)
N1 C5 C6 112.32(15)
N1 C5 H5A 109.1
C6 C5 H5A 109.1
N1 C5 H5B 109.1
C6 C5 H5B 109.1
H5A C5 H5B 107.9
C7 C6 C11 118.65(18)
C7 C6 C5 121.28(17)
C11 C6 C5 120.00(17)
C8 C7 C6 120.56(18)
C8 C7 H7 119.7
C6 C7 H7 119.7
C9 C8 C7 120.1(2)
C9 C8 H8 119.9
C7 C8 H8 119.9
C8 C9 C10 119.9(2)
C8 C9 H9 120.0
C10 C9 H9 120.0
C11 C10 C9 120.22(19)
C11 C10 H10 119.9
C9 C10 H10 119.9
C10 C11 C6 120.49(18)
C10 C11 H11 119.8
C6 C11 H11 119.8
O2 C12 O1 126.01(17)
O2 C12 C1 122.87(16)
O1 C12 C1 111.09(14)
O1 C13 C14 108.26(17)
O1 C13 H13A 110.0
C14 C13 H13A 110.0
O1 C13 H13B 110.0
C14 C13 H13B 110.0
H13A C13 H13B 108.4
C13 C14 H14A 109.5
C13 C14 H14B 109.5
H14A C14 H14B 109.5
C13 C14 H14C 109.5
H14A C14 H14C 109.5
H14B C14 H14C 109.5
N2 C15 C1 178.2(2)
C17 C16 C21 118.53(17)
C17 C16 C2 123.21(15)
C21 C16 C2 118.25(16)
C18 C17 C16 120.23(18)
C18 C17 H17 119.9
C16 C17 H17 119.9
C19 C18 C17 120.67(19)
C19 C18 H18 119.7
C17 C18 H18 119.7
C20 C19 C18 119.66(19)
C20 C19 H19 120.2
C18 C19 H19 120.2
C19 C20 C21 120.00(18)
C19 C20 H20 120.0
C21 C20 H20 120.0
C20 C21 C16 120.90(18)
C20 C21 H21 119.5
C16 C21 H21 119.5

loop_
_geom_bond_atom_site_label_1
_geom_bond_atom_site_label_2
_geom_bond_distance
O1 C12 1.322(2)
O1 C13 1.466(2)
O2 C12 1.197(2)
O3 C4 1.221(2)
N1 C4 1.369(2)
N1 C1 1.455(2)
N1 C5 1.460(2)
N2 C15 1.138(2)
C1 C15 1.482(2)
C1 C12 1.545(2)
C1 C2 1.578(2)
C2 C16 1.508(2)
C2 C3 1.534(2)
C2 H2 0.9900
C3 C4 1.499(3)
C3 H3A 0.9800
C3 H3B 0.9800
C5 C6 1.509(3)
C5 H5A 0.9800
C5 H5B 0.9800
C6 C7 1.384(3)
C6 C11 1.391(3)
C7 C8 1.382(3)
C7 H7 0.9400
C8 C9 1.372(3)
C8 H8 0.9400
C9 C10 1.377(3)
C9 H9 0.9400
C10 C11 1.376(3)
C10 H10 0.9400
C11 H11 0.9400
C13 C14 1.480(3)
C13 H13A 0.9800
C13 H13B 0.9800
C14 H14A 0.9700
C14 H14B 0.9700
C14 H14C 0.9700
C16 C17 1.392(3)
C16 C21 1.395(2)
C17 C18 1.385(3)
C17 H17 0.9400
C18 C19 1.383(3)
C18 H18 0.9400
C19 C20 1.379(3)
C19 H19 0.9400
C20 C21 1.385(3)
C20 H20 0.9400
C21 H21 0.9400

loop_
_geom_torsion_atom_site_label_1
_geom_torsion_atom_site_label_2
_geom_torsion_atom_site_label_3
_geom_torsion_atom_site_label_4
_geom_torsion
C4 N1 C1 C15 137.91(15)
C5 N1 C1 C15 -51.8(2)
C4 N1 C1 C12 -101.20(17)
C5 N1 C1 C12 69.1(2)
C4 N1 C1 C2 20.74(17)
C5 N1 C1 C2 -168.93(15)
N1 C1 C2 C16 -159.19(14)
C15 C1 C2 C16 83.31(17)
C12 C1 C2 C16 -36.06(19)
N1 C1 C2 C3 -28.88(16)
C15 C1 C2 C3 -146.37(14)
C12 C1 C2 C3 94.26(16)
C16 C2 C3 C4 154.52(15)
C1 C2 C3 C4 27.52(17)
C1 N1 C4 O3 175.38(16)
C5 N1 C4 O3 5.1(3)
C1 N1 C4 C3 -3.31(19)
C5 N1 C4 C3 -173.63(15)
C2 C3 C4 O3 165.05(18)
C2 C3 C4 N1 -16.32(18)
C4 N1 C5 C6 91.59(19)
C1 N1 C5 C6 -77.8(2)
N1 C5 C6 C7 111.8(2)
N1 C5 C6 C11 -65.0(2)
C11 C6 C7 C8 1.5(3)
C5 C6 C7 C8 -175.38(19)
C6 C7 C8 C9 -0.6(4)
C7 C8 C9 C10 -0.6(4)
C8 C9 C10 C11 0.9(3)
C9 C10 C11 C6 0.0(3)
C7 C6 C11 C10 -1.2(3)
C5 C6 C11 C10 175.73(18)
C13 O1 C12 O2 -1.0(3)
C13 O1 C12 C1 177.05(16)
N1 C1 C12 O2 -130.73(18)
C15 C1 C12 O2 -7.9(2)
C2 C1 C12 O2 113.27(19)
N1 C1 C12 O1 51.2(2)
C15 C1 C12 O1 174.02(14)
C2 C1 C12 O1 -64.82(17)
C12 O1 C13 C14 179.89(19)
N1 C1 C15 N2 -79(6)
C12 C1 C15 N2 156(6)
C2 C1 C15 N2 33(6)
C3 C2 C16 C17 -28.1(2)
C1 C2 C16 C17 93.3(2)
C3 C2 C16 C21 152.87(16)
C1 C2 C16 C21 -85.73(19)
C21 C16 C17 C18 0.3(3)
C2 C16 C17 C18 -178.79(17)
C16 C17 C18 C19 -0.3(3)
C17 C18 C19 C20 0.3(3)
C18 C19 C20 C21 -0.4(3)
C19 C20 C21 C16 0.4(3)
C17 C16 C21 C20 -0.3(3)
C2 C16 C21 C20 178.78(16)
